data_1516608
loop_
_publ_author_name
'Mi, Xia'
'Wang, Chenyang'
'Huang, Mengmeng'
'Zhang, Jianye'
'Wu, Yusheng'
'Wu, Yangjie'

_publ_section_title
;
 Silver-Catalyzed Synthesis of 3-Phosphorated Coumarins via Radical
 Cyclization of Alkynoates and Dialkyl H-Phosphonates.
;
_journal_issue 12
_journal_name_full 'Organic letters'
_journal_page_first 3356
_journal_page_last 3359
_journal_paper_doi 10.1021/ol5013839
_journal_volume 16
_journal_year 2014
_chemical_formula_moiety 'C19 H19 O5 P'
_chemical_formula_sum 'C19 H19 O5 P'
_chemical_formula_weight 358.31
_chemical_name_systematic
;
 ? 
;
_space_group_crystal_system monoclinic
_space_group_IT_number 14
_space_group_name_Hall '-P 2yn'
_space_group_name_H-M_alt 'P 1 21/n 1'
_symmetry_space_group_name_Hall '-P 2yn'
_symmetry_space_group_name_H-M 'P 1 21/n 1'
_atom_sites_solution_hydrogens geom
_atom_sites_solution_primary direct
_atom_sites_solution_secondary difmap
_audit_creation_date 2014-03-25
_audit_creation_method
;
Olex2 1.2
(compiled 2014.03.12 svn.r2899 for OlexSys, GUI svn.r4796)
;
_cell_angle_alpha 90.00
_cell_angle_beta 96.49(2)
_cell_angle_gamma 90.00
_cell_formula_units_Z 4
_cell_length_a 10.365(4)
_cell_length_b 11.3720(12)
_cell_length_c 15.121(2)
_cell_measurement_reflns_used 2984
_cell_measurement_temperature 291(2)
_cell_measurement_theta_max 28.0350
_cell_measurement_theta_min 3.6400
_cell_volume 1770.9(7)
_computing_cell_refinement
;
CrysAlisPro, Agilent Technologies,
Version 1.171.36.28 (release 01-02-2013 CrysAlis171 .NET)
(compiled Feb  1 2013,16:14:44)
;
_computing_data_collection
;
CrysAlisPro, Agilent Technologies,
Version 1.171.36.28 (release 01-02-2013 CrysAlis171 .NET)
(compiled Feb  1 2013,16:14:44)
;
_computing_data_reduction
;
CrysAlisPro, Agilent Technologies,
Version 1.171.36.28 (release 01-02-2013 CrysAlis171 .NET)
(compiled Feb  1 2013,16:14:44)
;
_computing_molecular_graphics 'Olex2 (Dolomanov et al., 2009)'
_computing_publication_material 'Olex2 (Dolomanov et al., 2009)'
_computing_structure_refinement 'ShelXL (Sheldrick, 2008)'
_computing_structure_solution 'ShelXS (Sheldrick, 2008)'
_diffrn_ambient_temperature 291.15
_diffrn_detector_area_resol_mean 16.2312
_diffrn_measured_fraction_theta_full 0.994
_diffrn_measured_fraction_theta_max 0.994
_diffrn_measurement_device_type 'Xcalibur, Eos, Gemini'
_diffrn_measurement_method '\w scans'
_diffrn_orient_matrix_UB_11 -0.0397905000
_diffrn_orient_matrix_UB_12 0.0277024000
_diffrn_orient_matrix_UB_13 0.0289462000
_diffrn_orient_matrix_UB_21 -0.0506640000
_diffrn_orient_matrix_UB_22 0.0050517000
_diffrn_orient_matrix_UB_23 -0.0353427000
_diffrn_orient_matrix_UB_31 -0.0243942000
_diffrn_orient_matrix_UB_32 -0.0554293000
_diffrn_orient_matrix_UB_33 0.0112288000
_diffrn_radiation_monochromator graphite
_diffrn_radiation_type MoK\a
_diffrn_radiation_wavelength 0.71073
_diffrn_reflns_av_R_equivalents 0.0267
_diffrn_reflns_av_unetI/netI 0.0390
_diffrn_reflns_limit_h_max 12
_diffrn_reflns_limit_h_min -12
_diffrn_reflns_limit_k_max 14
_diffrn_reflns_limit_k_min -13
_diffrn_reflns_limit_l_max 18
_diffrn_reflns_limit_l_min -18
_diffrn_reflns_number 7859
_diffrn_reflns_theta_full 26.45
_diffrn_reflns_theta_max 26.45
_diffrn_reflns_theta_min 2.89
_diffrn_source 'Enhance (Mo) X-ray Source'
_exptl_absorpt_coefficient_mu 0.181
_exptl_absorpt_correction_T_max 1.00000
_exptl_absorpt_correction_T_min 0.98561
_exptl_absorpt_correction_type multi-scan
_exptl_absorpt_process_details
;
CrysAlisPro, Agilent Technologies,
Version 1.171.36.28 (release 01-02-2013 CrysAlis171 .NET)
(compiled Feb  1 2013,16:14:44)
Empirical absorption correction using spherical harmonics,
 implemented in SCALE3 ABSPACK scaling algorithm.
;
_exptl_crystal_colour
;
;
_exptl_crystal_density_diffrn 1.344
_exptl_crystal_density_method 'not measured'
_exptl_crystal_description
;
;
_exptl_crystal_F_000 752
_exptl_crystal_size_max 0.22
_exptl_crystal_size_mid 0.2
_exptl_crystal_size_min 0.18
_refine_diff_density_max 0.222
_refine_diff_density_min -0.304
_refine_diff_density_rms 0.041
_refine_ls_extinction_method none
_refine_ls_goodness_of_fit_ref 1.021
_refine_ls_hydrogen_treatment constr
_refine_ls_matrix_type full
_refine_ls_number_parameters 228
_refine_ls_number_reflns 3627
_refine_ls_number_restraints 0
_refine_ls_restrained_S_all 1.021
_refine_ls_R_factor_all 0.0671
_refine_ls_R_factor_gt 0.0451
_refine_ls_shift/su_max 0.001
_refine_ls_shift/su_mean 0.000
_refine_ls_structure_factor_coef Fsqd
_refine_ls_weighting_details 'calc w=1/[\s^2^(Fo^2^)+(0.0468P)^2^+0.5223P] where P=(Fo^2^+2Fc^2^)/3'
_refine_ls_weighting_scheme calc
_refine_ls_wR_factor_gt 0.1018
_refine_ls_wR_factor_ref 0.1129
_reflns_number_gt 2706
_reflns_number_total 3627
_reflns_threshold_expression >2sigma(I)
_cod_data_source_file ol5013839_si_002.cif
_cod_data_source_block 20140344
_cod_depositor_comments 'Adding full bibliography for 1516608.cif.'
_cod_original_cell_volume 1770.8(7)
_cod_database_code 1516608
_chemical_oxdiff_formula C1H1N1O1P1
_reflns_odcompleteness_completeness 99.58
_reflns_odcompleteness_iscentric 1
_reflns_odcompleteness_theta 26.32
_olex2_refinement_description
;
1. Fixed Uiso
 At 1.2 times of:
  All C(H) groups, All C(H,H) groups
 At 1.5 times of:
  All C(H,H,H) groups
2.a Secondary CH2 refined with riding coordinates:
 C16(H16A,H16B), C18(H18A,H18B)
2.b Aromatic/amide H refined with riding coordinates:
 C1(H1), C2(H2), C3(H3), C4(H4), C11(H11), C12(H12), C13(H13), C14(H14),
 C15(H15)
2.c Idealised Me refined as rotating group:
 C17(H17A,H17B,H17C), C19(H19A,H19B,H19C)
;
_olex2_computing_structure_refinement_long 'ShelXL (Sheldrick, 2008)'
_olex2_computing_structure_solution_long 'ShelXS (Sheldrick, 2008)'

loop_
_space_group_symop_id
_space_group_symop_operation_xyz
1 'x, y, z'
2 '-x+1/2, y+1/2, -z+1/2'
3 '-x, -y, -z'
4 'x-1/2, -y-1/2, z-1/2'

loop_
_atom_site_label
_atom_site_type_symbol
_atom_site_fract_x
_atom_site_fract_y
_atom_site_fract_z
_atom_site_U_iso_or_equiv
_atom_site_adp_type
_atom_site_occupancy
_atom_site_calc_flag
_atom_site_refinement_flags_posn
P1 P 0.30149(5) 1.02761(5) 0.39710(4) 0.03655(16) Uani 1 d .
O1 O 0.61691(13) 0.87386(13) 0.30579(10) 0.0454(4) Uani 1 d .
O2 O 0.55559(15) 1.05735(13) 0.31201(12) 0.0585(4) Uani 1 d .
O3 O 0.31911(15) 1.06704(14) 0.48935(10) 0.0533(4) Uani 1 d .
O4 O 0.17074(13) 0.96383(12) 0.36326(10) 0.0474(4) Uani 1 d .
O5 O 0.30238(14) 1.13025(12) 0.32770(10) 0.0480(4) Uani 1 d .
C1 C 0.5140(2) 0.60097(19) 0.40478(15) 0.0468(5) Uani 1 d .
H1 H 0.4480 0.5712 0.4352 0.056 Uiso 1 calc R
C2 C 0.6141(2) 0.5283(2) 0.38688(17) 0.0566(6) Uani 1 d .
H2 H 0.6154 0.4503 0.4056 0.068 Uiso 1 calc R
C3 C 0.7131(2) 0.5707(2) 0.34110(16) 0.0566(6) Uani 1 d .
H3 H 0.7798 0.5209 0.3285 0.068 Uiso 1 calc R
C4 C 0.7128(2) 0.6862(2) 0.31427(15) 0.0505(6) Uani 1 d .
H4 H 0.7792 0.7150 0.2838 0.061 Uiso 1 calc R
C5 C 0.61227(19) 0.75908(19) 0.33320(13) 0.0392(5) Uani 1 d .
C6 C 0.50970(18) 0.71926(17) 0.37801(13) 0.0362(5) Uani 1 d .
C7 C 0.40781(17) 0.80176(17) 0.39567(12) 0.0333(4) Uani 1 d .
C8 C 0.41826(18) 0.91707(17) 0.37250(12) 0.0334(4) Uani 1 d .
C9 C 0.53173(19) 0.95723(19) 0.33014(14) 0.0408(5) Uani 1 d .
C10 C 0.29494(18) 0.75365(17) 0.43865(13) 0.0337(4) Uani 1 d .
C11 C 0.2108(2) 0.67391(18) 0.39200(16) 0.0469(5) Uani 1 d .
H11 H 0.2257 0.6502 0.3352 0.056 Uiso 1 calc R
C12 C 0.1055(2) 0.6298(2) 0.4296(2) 0.0631(7) Uani 1 d .
H12 H 0.0489 0.5781 0.3973 0.076 Uiso 1 calc R
C13 C 0.0836(3) 0.6613(2) 0.5135(2) 0.0671(8) Uani 1 d .
H13 H 0.0127 0.6311 0.5386 0.080 Uiso 1 calc R
C14 C 0.1674(3) 0.7383(2) 0.56096(17) 0.0601(7) Uani 1 d .
H14 H 0.1534 0.7590 0.6186 0.072 Uiso 1 calc R
C15 C 0.2735(2) 0.78585(19) 0.52375(14) 0.0444(5) Uani 1 d .
H15 H 0.3290 0.8386 0.5560 0.053 Uiso 1 calc R
C16 C 0.0470(2) 1.0210(2) 0.3695(2) 0.0664(7) Uani 1 d .
H16A H 0.0307 1.0789 0.3224 0.080 Uiso 1 calc R
H16B H 0.0490 1.0613 0.4262 0.080 Uiso 1 calc R
C17 C -0.0575(2) 0.9321(3) 0.3614(2) 0.0740(8) Uani 1 d .
H17A H -0.0380 0.8723 0.4056 0.111 Uiso 1 calc GR
H17B H -0.0639 0.8972 0.3032 0.111 Uiso 1 calc GR
H17C H -0.1384 0.9690 0.3700 0.111 Uiso 1 calc GR
C18 C 0.3588(3) 1.2447(2) 0.3513(2) 0.0655(7) Uani 1 d .
H18A H 0.4052 1.2734 0.3034 0.079 Uiso 1 calc R
H18B H 0.4203 1.2377 0.4044 0.079 Uiso 1 calc R
C19 C 0.2554(3) 1.3289(2) 0.3676(2) 0.0955(11) Uani 1 d .
H19A H 0.2200 1.3078 0.4214 0.143 Uiso 1 calc GR
H19B H 0.1879 1.3267 0.3186 0.143 Uiso 1 calc GR
H19C H 0.2910 1.4068 0.3733 0.143 Uiso 1 calc GR

loop_
_atom_site_aniso_label
_atom_site_aniso_U_11
_atom_site_aniso_U_22
_atom_site_aniso_U_33
_atom_site_aniso_U_23
_atom_site_aniso_U_13
_atom_site_aniso_U_12
P1 0.0346(3) 0.0342(3) 0.0409(3) 0.0015(2) 0.0042(2) 0.0006(2)
O1 0.0395(8) 0.0460(9) 0.0538(9) 0.0010(7) 0.0191(7) -0.0044(7)
O2 0.0543(10) 0.0438(9) 0.0814(12) 0.0111(9) 0.0248(8) -0.0087(8)
O3 0.0585(10) 0.0560(10) 0.0453(9) -0.0065(8) 0.0055(7) 0.0117(8)
O4 0.0322(7) 0.0392(8) 0.0702(10) 0.0011(7) 0.0031(7) 0.0006(6)
O5 0.0544(9) 0.0346(8) 0.0543(9) 0.0072(7) 0.0034(7) -0.0025(7)
C1 0.0495(13) 0.0416(12) 0.0525(13) 0.0036(11) 0.0191(10) 0.0049(10)
C2 0.0606(15) 0.0433(13) 0.0683(16) 0.0031(12) 0.0182(12) 0.0156(12)
C3 0.0485(13) 0.0577(15) 0.0659(16) -0.0071(13) 0.0166(12) 0.0150(12)
C4 0.0379(12) 0.0597(15) 0.0568(14) -0.0074(12) 0.0187(10) -0.0001(11)
C5 0.0356(10) 0.0427(12) 0.0400(11) -0.0034(10) 0.0073(9) -0.0024(9)
C6 0.0343(10) 0.0383(11) 0.0367(11) -0.0031(9) 0.0068(8) -0.0001(9)
C7 0.0307(10) 0.0365(10) 0.0329(10) -0.0034(9) 0.0048(8) -0.0017(8)
C8 0.0311(10) 0.0350(10) 0.0342(10) 0.0014(9) 0.0044(8) -0.0022(8)
C9 0.0373(11) 0.0407(12) 0.0453(12) 0.0008(10) 0.0090(9) -0.0035(9)
C10 0.0342(10) 0.0302(10) 0.0380(11) 0.0042(9) 0.0099(8) 0.0037(8)
C11 0.0464(12) 0.0387(12) 0.0565(14) -0.0022(10) 0.0102(10) -0.0045(10)
C12 0.0480(14) 0.0451(14) 0.098(2) 0.0023(14) 0.0154(14) -0.0116(11)
C13 0.0534(15) 0.0541(16) 0.101(2) 0.0182(16) 0.0387(15) 0.0001(13)
C14 0.0715(17) 0.0599(15) 0.0556(15) 0.0147(13) 0.0364(13) 0.0210(14)
C15 0.0472(12) 0.0423(12) 0.0450(12) 0.0026(10) 0.0115(10) 0.0082(10)
C16 0.0371(13) 0.0624(16) 0.100(2) -0.0016(15) 0.0076(13) 0.0076(12)
C17 0.0388(14) 0.0827(19) 0.101(2) 0.0071(17) 0.0084(13) -0.0062(13)
C18 0.0669(17) 0.0352(12) 0.096(2) 0.0043(13) 0.0141(14) -0.0119(12)
C19 0.098(2) 0.0469(16) 0.137(3) -0.0183(18) -0.008(2) 0.0142(17)

loop_
_atom_type_symbol
_atom_type_description
_atom_type_scat_dispersion_real
_atom_type_scat_dispersion_imag
_atom_type_scat_source
C C 0.0033 0.0016 'International Tables Vol C Tables 4.2.6.8 and 6.1.1.4'
H H 0.0000 0.0000 'International Tables Vol C Tables 4.2.6.8 and 6.1.1.4'
O O 0.0106 0.0060 'International Tables Vol C Tables 4.2.6.8 and 6.1.1.4'
P P 0.1023 0.0942 'International Tables Vol C Tables 4.2.6.8 and 6.1.1.4'

loop_
_geom_angle_atom_site_label_1
_geom_angle_atom_site_label_2
_geom_angle_atom_site_label_3
_geom_angle
O3 P1 O4 117.65(9)
O3 P1 O5 113.67(9)
O3 P1 C8 113.30(9)
O4 P1 C8 100.63(9)
O5 P1 O4 101.27(8)
O5 P1 C8 108.91(9)
C5 O1 C9 122.01(15)
C16 O4 P1 120.56(15)
C18 O5 P1 122.26(15)
C2 C1 H1 119.4
C2 C1 C6 121.2(2)
C6 C1 H1 119.4
C1 C2 H2 119.8
C1 C2 C3 120.4(2)
C3 C2 H2 119.8
C2 C3 H3 119.9
C4 C3 C2 120.2(2)
C4 C3 H3 119.9
C3 C4 H4 120.4
C3 C4 C5 119.1(2)
C5 C4 H4 120.4
O1 C5 C4 116.98(18)
O1 C5 C6 120.58(18)
C4 C5 C6 122.4(2)
C1 C6 C7 124.26(18)
C5 C6 C1 116.67(19)
C5 C6 C7 119.06(18)
C6 C7 C10 117.35(16)
C8 C7 C6 119.38(17)
C8 C7 C10 123.27(17)
C7 C8 P1 122.65(14)
C7 C8 C9 119.98(18)
C9 C8 P1 117.29(14)
O1 C9 C8 118.11(17)
O2 C9 O1 115.92(18)
O2 C9 C8 125.9(2)
C11 C10 C7 119.40(17)
C15 C10 C7 121.44(18)
C15 C10 C11 119.16(19)
C10 C11 H11 119.8
C12 C11 C10 120.4(2)
C12 C11 H11 119.8
C11 C12 H12 119.6
C13 C12 C11 120.7(2)
C13 C12 H12 119.6
C12 C13 H13 120.3
C12 C13 C14 119.4(2)
C14 C13 H13 120.3
C13 C14 H14 119.5
C13 C14 C15 121.0(2)
C15 C14 H14 119.5
C10 C15 C14 119.3(2)
C10 C15 H15 120.4
C14 C15 H15 120.4
O4 C16 H16A 109.8
O4 C16 H16B 109.8
O4 C16 C17 109.5(2)
H16A C16 H16B 108.2
C17 C16 H16A 109.8
C17 C16 H16B 109.8
C16 C17 H17A 109.5
C16 C17 H17B 109.5
C16 C17 H17C 109.5
H17A C17 H17B 109.5
H17A C17 H17C 109.5
H17B C17 H17C 109.5
O5 C18 H18A 109.7
O5 C18 H18B 109.7
O5 C18 C19 109.9(2)
H18A C18 H18B 108.2
C19 C18 H18A 109.7
C19 C18 H18B 109.7
C18 C19 H19A 109.5
C18 C19 H19B 109.5
C18 C19 H19C 109.5
H19A C19 H19B 109.5
H19A C19 H19C 109.5
H19B C19 H19C 109.5

loop_
_geom_bond_atom_site_label_1
_geom_bond_atom_site_label_2
_geom_bond_distance
P1 O3 1.4569(15)
P1 O4 1.5709(15)
P1 O5 1.5703(15)
P1 C8 1.812(2)
O1 C5 1.372(2)
O1 C9 1.374(2)
O2 C9 1.203(2)
O4 C16 1.451(3)
O5 C18 1.455(3)
C1 H1 0.9300
C1 C2 1.378(3)
C1 C6 1.404(3)
C2 H2 0.9300
C2 C3 1.388(3)
C3 H3 0.9300
C3 C4 1.374(3)
C4 H4 0.9300
C4 C5 1.387(3)
C5 C6 1.399(3)
C6 C7 1.460(3)
C7 C8 1.365(3)
C7 C10 1.504(3)
C8 C9 1.474(3)
C10 C11 1.393(3)
C10 C15 1.380(3)
C11 H11 0.9300
C11 C12 1.381(3)
C12 H12 0.9300
C12 C13 1.362(4)
C13 H13 0.9300
C13 C14 1.377(4)
C14 H14 0.9300
C14 C15 1.399(3)
C15 H15 0.9300
C16 H16A 0.9700
C16 H16B 0.9700
C16 C17 1.477(3)
C17 H17A 0.9600
C17 H17B 0.9600
C17 H17C 0.9600
C18 H18A 0.9700
C18 H18B 0.9700
C18 C19 1.478(4)
C19 H19A 0.9600
C19 H19B 0.9600
C19 H19C 0.9600

loop_
_geom_torsion_atom_site_label_1
_geom_torsion_atom_site_label_2
_geom_torsion_atom_site_label_3
_geom_torsion_atom_site_label_4
_geom_torsion
P1 O4 C16 C17 -161.84(18)
P1 O5 C18 C19 -99.3(3)
P1 C8 C9 O1 -175.90(14)
P1 C8 C9 O2 1.7(3)
O1 C5 C6 C1 -179.04(18)
O1 C5 C6 C7 -0.3(3)
O3 P1 O4 C16 56.6(2)
O3 P1 O5 C18 19.99(19)
O3 P1 C8 C7 78.17(18)
O3 P1 C8 C9 -98.42(16)
O4 P1 O5 C18 147.15(17)
O4 P1 C8 C7 -48.34(18)
O4 P1 C8 C9 135.06(15)
O5 P1 O4 C16 -67.92(19)
O5 P1 C8 C7 -154.27(15)
O5 P1 C8 C9 29.13(17)
C1 C2 C3 C4 0.8(4)
C1 C6 C7 C8 175.1(2)
C1 C6 C7 C10 -5.3(3)
C2 C1 C6 C5 -0.5(3)
C2 C1 C6 C7 -179.1(2)
C2 C3 C4 C5 -0.3(4)
C3 C4 C5 O1 179.4(2)
C3 C4 C5 C6 -0.7(3)
C4 C5 C6 C1 1.1(3)
C4 C5 C6 C7 179.78(19)
C5 O1 C9 O2 170.61(19)
C5 O1 C9 C8 -11.6(3)
C5 C6 C7 C8 -3.5(3)
C5 C6 C7 C10 176.12(18)
C6 C1 C2 C3 -0.5(4)
C6 C7 C8 P1 -176.56(14)
C6 C7 C8 C9 -0.1(3)
C6 C7 C10 C11 -66.2(2)
C6 C7 C10 C15 113.1(2)
C7 C8 C9 O1 7.4(3)
C7 C8 C9 O2 -175.0(2)
C7 C10 C11 C12 -179.1(2)
C7 C10 C15 C14 -179.75(19)
C8 P1 O4 C16 -179.85(18)
C8 P1 O5 C18 -107.36(18)
C8 C7 C10 C11 113.4(2)
C8 C7 C10 C15 -67.3(3)
C9 O1 C5 C4 -171.95(19)
C9 O1 C5 C6 8.1(3)
C10 C7 C8 P1 3.8(3)
C10 C7 C8 C9 -179.66(17)
C10 C11 C12 C13 -1.5(4)
C11 C10 C15 C14 -0.4(3)
C11 C12 C13 C14 0.2(4)
C12 C13 C14 C15 0.9(4)
C13 C14 C15 C10 -0.8(3)
C15 C10 C11 C12 1.6(3)
